data_1531541
loop_
_publ_author_name
'Kokunov, Yu.V.'
'Detkov, D.G.'
'Erahova, M.M.'
'Gorbunova, Yu.E.'
'Mikhailov, Yu.N.'

_publ_section_title
;
 Tin(II) sulfato fluoro mixed complexes. The synthesis and structure of M
 (Sn F (S O4)) (M = N H4 and K)
;
_journal_name_full 'Zhurnal Neorganicheskoi Khimii'
_journal_page_first 266
_journal_page_last 270
_journal_volume 46
_journal_year 2001
_chemical_formula_sum 'F H4 N O4 S Sn'
_chemical_name_systematic '(N H4) (Sn F (S O4))'
_space_group_IT_number 14
_symmetry_space_group_name_Hall '-P 2ybc'
_symmetry_space_group_name_H-M 'P 1 21/c 1'
_cell_angle_alpha 90
_cell_angle_beta 90.02
_cell_angle_gamma 90
_cell_formula_units_Z 4
_cell_length_a 4.8772
_cell_length_b 14.266
_cell_length_c 8.1
_cell_volume 563.583
_citation_journal_id_ASTM ZNOKAQ
_cod_data_source_file Kokunov_ZNOKAQ_2001_108.cif
_cod_data_source_block H4F1N1O4S1Sn1
_cod_original_cell_volume 563.5829
_cod_original_formula_sum 'H4 F1 N1 O4 S1 Sn1'
_cod_database_code 1531541

loop_
_symmetry_equiv_pos_as_xyz
x,y,z
-x,y+1/2,-z+1/2
-x,-y,-z
x,-y-1/2,z-1/2

loop_
_atom_site_label
_atom_site_type_symbol
_atom_site_fract_x
_atom_site_fract_y
_atom_site_fract_z
_atom_site_occupancy
_atom_site_U_iso_or_equiv
O4 O-2 0.7954 0.4262 0.6158 1 0.0
H2 H+1 0.6 0.076 0.725 1 0.0
Sn1 Sn+2 0.19907 0.23393 0.47605 1 0.0
O2 O-2 0.4406 0.1436 0.2784 1 0.0
S1 S+6 0.7344 0.35361 0.7338 1 0.0
N1 N-3 0.7634 0.0505 0.7557 1 0.0
H4 H+1 0.882 0.07 0.717 1 0.0
O1 O-2 0.8008 0.2592 0.6697 1 0.0
H3 H+1 0.741 0.003 0.751 1 0.0
O3 O-2 0.8967 0.1314 0.3877 1 0.0
F1 F-1 0.2702 0.1296 0.6379 1 0.0
H1 H+1 0.781 0.055 0.87 1 0.0
